data_7106527
loop_
_publ_author_name
'Oleksandr Hietsoi'
'Cristina Dubceac'
'Alexander S. Filatov'
'Marina A. Petrukhina'

_publ_section_title
;
 Insulated copper(I) 'wires': structural variations and photoluminescence
;
_journal_name_full Chem.Commun.
_journal_page_first 6939
_journal_paper_doi 10.1039/c1cc11000d
_journal_volume 47
_journal_year 2011
_chemical_formula_moiety 'C16 H24 O2'
_chemical_formula_sum 'C16 H24 O2'
_chemical_formula_weight 248.35
_chemical_name_systematic
;
(2,4,6-triisopropyl)benzoic acid
;
_space_group_IT_number 2
_symmetry_cell_setting triclinic
_symmetry_Int_Tables_number 2
_symmetry_space_group_name_Hall '-P 1'
_symmetry_space_group_name_H-M 'P -1'
_atom_sites_solution_hydrogens difmap
_atom_sites_solution_primary direct
_atom_sites_solution_secondary difmap
_audit_creation_method SHELXL-97
_cell_angle_alpha 94.552(6)
_cell_angle_beta 99.047(6)
_cell_angle_gamma 112.924(5)
_cell_formula_units_Z 2
_cell_length_a 7.847(3)
_cell_length_b 9.339(3)
_cell_length_c 11.335(4)
_cell_measurement_reflns_used 3927
_cell_measurement_temperature 100(2)
_cell_measurement_theta_max 28.21
_cell_measurement_theta_min 2.40
_cell_volume 746.5(5)
_computing_cell_refinement 'SAINT Ver. 6.22 (Bruker-AXS, 2003)'
_computing_data_collection 'SMART Ver. 5.622 (Bruker-AXS, 2003)'
_computing_data_reduction 'SAINT Ver. 6.22'
_computing_molecular_graphics 'SHELXTL Ver. 6.14'
_computing_publication_material 'SHELXTL Ver. 6.14'
_computing_structure_refinement 'SHELXTL Ver. 6.14'
_computing_structure_solution 'SHELXTL Ver. 6.14 (Bruker-AXS, 2003)'
_diffrn_ambient_temperature 100(2)
_diffrn_measured_fraction_theta_full 0.990
_diffrn_measured_fraction_theta_max 0.912
_diffrn_measurement_device_type 'Bruker SMART APEX CCD area-detector'
_diffrn_measurement_method '0.30\% \w scans'
_diffrn_radiation_monochromator graphite
_diffrn_radiation_source 'fine-focus sealed tube'
_diffrn_radiation_type Mo-K\a
_diffrn_radiation_wavelength 0.71073
_diffrn_reflns_av_R_equivalents 0.0326
_diffrn_reflns_av_sigmaI/netI 0.0437
_diffrn_reflns_limit_h_max 10
_diffrn_reflns_limit_h_min -10
_diffrn_reflns_limit_k_max 12
_diffrn_reflns_limit_k_min -12
_diffrn_reflns_limit_l_max 14
_diffrn_reflns_limit_l_min -15
_diffrn_reflns_number 6540
_diffrn_reflns_theta_full 25.00
_diffrn_reflns_theta_max 28.22
_diffrn_reflns_theta_min 1.84
_diffrn_standards_number 0
_exptl_absorpt_coefficient_mu 0.071
_exptl_absorpt_correction_T_max 0.9958
_exptl_absorpt_correction_T_min 0.9805
_exptl_absorpt_correction_type multi-scan
_exptl_absorpt_process_details
;
SADABS (Bruker-AXS, 2003)
;
_exptl_crystal_colour colorless
_exptl_crystal_density_diffrn 1.105
_exptl_crystal_density_method 'not measured'
_exptl_crystal_description needle
_exptl_crystal_F_000 272
_exptl_crystal_size_max 0.28
_exptl_crystal_size_mid 0.10
_exptl_crystal_size_min 0.06
_refine_diff_density_max 0.309
_refine_diff_density_min -0.360
_refine_diff_density_rms 0.051
_refine_ls_extinction_method none
_refine_ls_goodness_of_fit_ref 1.060
_refine_ls_hydrogen_treatment mixed
_refine_ls_matrix_type full
_refine_ls_number_parameters 258
_refine_ls_number_reflns 3360
_refine_ls_number_restraints 1
_refine_ls_restrained_S_all 1.061
_refine_ls_R_factor_all 0.0601
_refine_ls_R_factor_gt 0.0507
_refine_ls_shift/su_max 0.000
_refine_ls_shift/su_mean 0.000
_refine_ls_structure_factor_coef Fsqd
_refine_ls_weighting_details 'calc w=1/[\s^2^(Fo^2^)+(0.0735P)^2^+0.1932P] where P=(Fo^2^+2Fc^2^)/3'
_refine_ls_weighting_scheme calc
_refine_ls_wR_factor_gt 0.1348
_refine_ls_wR_factor_ref 0.1436
_reflns_number_gt 2772
_reflns_number_total 3360
_reflns_threshold_expression I>2\s(I)
_cod_data_source_file c1cc11000d.txt
_cod_data_source_block 4
_cod_original_cell_volume 746.5(4)
_cod_original_sg_symbol_Hall '-P 1 '
_cod_original_sg_symbol_H-M 'P -1 '
_cod_database_code 7106527

loop_
_symmetry_equiv_pos_as_xyz
'x, y, z'
'-x, -y, -z'

loop_
_atom_site_label
_atom_site_type_symbol
_atom_site_fract_x
_atom_site_fract_y
_atom_site_fract_z
_atom_site_U_iso_or_equiv
_atom_site_adp_type
_atom_site_occupancy
_atom_site_symmetry_multiplicity
_atom_site_calc_flag
_atom_site_refinement_flags
_atom_site_disorder_assembly
_atom_site_disorder_group
O1 O 0.18984(14) 0.66785(12) -0.01044(8) 0.0294(3) Uani 1 1 d . . .
O2 O 0.10311(14) 0.56521(12) 0.15313(9) 0.0313(3) Uani 1 1 d D . .
H2O H 0.009(2) 0.492(2) 0.1012(15) 0.038 Uiso 1 1 d D . .
C1 C 0.38239(17) 0.79952(14) 0.18282(11) 0.0190(3) Uani 1 1 d . . .
C2 C 0.54598(18) 1.07214(14) 0.27054(11) 0.0207(3) Uani 1 1 d . . .
C3 C 0.21421(17) 0.66930(14) 0.10237(11) 0.0194(3) Uani 1 1 d . . .
C4 C 0.68263(18) 0.89068(15) 0.31918(12) 0.0220(3) Uani 1 1 d . . .
C5 C 0.38921(17) 0.95285(14) 0.19466(11) 0.0191(3) Uani 1 1 d . . .
C6 C 0.52852(18) 0.76640(14) 0.24476(11) 0.0206(3) Uani 1 1 d . . .
C7 C 0.69342(17) 1.04335(14) 0.33383(11) 0.0205(3) Uani 1 1 d . . .
C8 C 0.85716(19) 1.17372(15) 0.42183(12) 0.0239(3) Uani 1 1 d . . .
C9 C 0.9478(2) 1.32173(16) 0.36622(14) 0.0279(3) Uani 1 1 d . . .
C10 C 0.23169(18) 0.99136(15) 0.12869(12) 0.0230(3) Uani 1 1 d . . .
C11 C 0.5257(2) 0.60171(15) 0.23207(13) 0.0259(3) Uani 1 1 d . . .
C12 C 0.5300(3) 0.54369(19) 0.35360(16) 0.0378(4) Uani 1 1 d . . .
C13 C 0.7901(3) 1.2123(2) 0.53511(14) 0.0398(4) Uani 1 1 d . . .
C14 C 0.6896(3) 0.5968(2) 0.17661(17) 0.0404(4) Uani 1 1 d . . .
C15 C 0.1616(3) 1.0802(2) 0.21457(18) 0.0451(5) Uani 1 1 d . . .
C16 C 0.2965(2) 1.0832(2) 0.02712(17) 0.0423(4) Uani 1 1 d . . .
H1 H 0.551(2) 1.181(2) 0.2781(14) 0.029(4) Uiso 1 1 d . . .
H2 H 0.787(2) 0.8695(19) 0.3634(14) 0.025(4) Uiso 1 1 d . . .
H3 H 0.953(2) 1.133(2) 0.4453(15) 0.029(4) Uiso 1 1 d . . .
H4 H 0.121(2) 0.8916(19) 0.0940(14) 0.024(4) Uiso 1 1 d . . .
H5 H 0.860(2) 1.374(2) 0.3444(15) 0.033(4) Uiso 1 1 d . . .
H6 H 0.985(3) 1.301(2) 0.2898(18) 0.041(5) Uiso 1 1 d . . .
H7 H 0.408(2) 0.527(2) 0.1761(15) 0.032(4) Uiso 1 1 d . . .
H8 H 1.061(2) 1.3974(19) 0.4248(15) 0.026(4) Uiso 1 1 d . . .
H9 H 0.649(3) 0.613(2) 0.4143(17) 0.044(5) Uiso 1 1 d . . .
H10 H 0.052(3) 1.093(2) 0.1718(17) 0.043(5) Uiso 1 1 d . . .
H11 H 0.895(3) 1.292(2) 0.5948(17) 0.045(5) Uiso 1 1 d . . .
H12 H 0.405(3) 1.180(3) 0.0590(18) 0.047(5) Uiso 1 1 d . . .
H13 H 0.687(3) 0.632(3) 0.097(2) 0.059(6) Uiso 1 1 d . . .
H14 H 0.198(3) 1.111(2) -0.0138(18) 0.047(5) Uiso 1 1 d . . .
H15 H 0.683(3) 0.487(2) 0.1657(17) 0.047(5) Uiso 1 1 d . . .
H16 H 0.420(3) 0.541(3) 0.387(2) 0.067(7) Uiso 1 1 d . . .
H17 H 0.822(3) 0.672(2) 0.2324(18) 0.047(5) Uiso 1 1 d . . .
H18 H 0.333(3) 1.021(3) -0.034(2) 0.072(7) Uiso 1 1 d . . .
H19 H 0.266(3) 1.190(3) 0.2536(19) 0.057(6) Uiso 1 1 d . . .
H20 H 0.732(3) 1.119(3) 0.5716(19) 0.056(6) Uiso 1 1 d . . .
H1A H 0.524(2) 0.435(2) 0.3452(16) 0.039(5) Uiso 1 1 d . . .
H2A H 0.693(3) 1.261(3) 0.5124(19) 0.057(6) Uiso 1 1 d . . .
H3A H 0.126(3) 1.025(3) 0.282(2) 0.072(8) Uiso 1 1 d . . .

loop_
_atom_site_aniso_label
_atom_site_aniso_U_11
_atom_site_aniso_U_22
_atom_site_aniso_U_33
_atom_site_aniso_U_23
_atom_site_aniso_U_13
_atom_site_aniso_U_12
O1 0.0296(5) 0.0301(5) 0.0198(5) -0.0019(4) 0.0010(4) 0.0055(4)
O2 0.0262(5) 0.0247(5) 0.0291(5) 0.0016(4) 0.0019(4) -0.0024(4)
C1 0.0180(6) 0.0184(6) 0.0176(6) 0.0007(5) 0.0032(5) 0.0047(5)
C2 0.0207(6) 0.0168(6) 0.0222(6) 0.0001(5) 0.0035(5) 0.0061(5)
C3 0.0196(6) 0.0164(6) 0.0213(6) 0.0001(5) 0.0030(5) 0.0073(5)
C4 0.0203(6) 0.0209(6) 0.0225(6) 0.0026(5) -0.0001(5) 0.0078(5)
C5 0.0181(6) 0.0196(6) 0.0189(6) 0.0023(5) 0.0044(5) 0.0067(5)
C6 0.0220(6) 0.0169(6) 0.0208(6) 0.0018(5) 0.0029(5) 0.0066(5)
C7 0.0202(6) 0.0184(6) 0.0190(6) 0.0014(5) 0.0025(5) 0.0047(5)
C8 0.0210(6) 0.0195(6) 0.0248(7) -0.0007(5) -0.0029(5) 0.0050(5)
C9 0.0243(7) 0.0207(6) 0.0312(8) 0.0001(6) 0.0034(6) 0.0030(6)
C10 0.0178(6) 0.0199(6) 0.0281(7) -0.0012(5) -0.0002(5) 0.0071(5)
C11 0.0252(7) 0.0173(6) 0.0305(7) -0.0007(5) -0.0024(5) 0.0077(5)
C12 0.0515(10) 0.0242(7) 0.0417(9) 0.0107(7) 0.0134(8) 0.0172(7)
C13 0.0445(10) 0.0330(8) 0.0225(7) -0.0041(6) 0.0045(7) -0.0023(7)
C14 0.0561(11) 0.0314(8) 0.0471(10) 0.0091(7) 0.0214(8) 0.0274(8)
C15 0.0329(9) 0.0533(11) 0.0495(11) -0.0168(9) -0.0031(8) 0.0272(8)
C16 0.0265(8) 0.0511(10) 0.0479(10) 0.0247(8) -0.0006(7) 0.0141(8)

loop_
_atom_type_symbol
_atom_type_description
_atom_type_scat_dispersion_real
_atom_type_scat_dispersion_imag
_atom_type_scat_source
C C 0.0033 0.0016 'International Tables Vol C Tables 4.2.6.8 and 6.1.1.4'
H H 0.0000 0.0000 'International Tables Vol C Tables 4.2.6.8 and 6.1.1.4'
O O 0.0106 0.0060 'International Tables Vol C Tables 4.2.6.8 and 6.1.1.4'

loop_
_geom_angle_atom_site_label_1
_geom_angle_atom_site_label_2
_geom_angle_atom_site_label_3
_geom_angle
_geom_angle_site_symmetry_1
_geom_angle_site_symmetry_3
_geom_angle_publ_flag
C3 O2 H2O 112.7(12) . . ?
C6 C1 C5 121.42(11) . . ?
C6 C1 C3 119.62(11) . . ?
C5 C1 C3 118.96(11) . . ?
C7 C2 C5 121.98(12) . . ?
C7 C2 H1 119.9(9) . . ?
C5 C2 H1 118.1(9) . . ?
O1 C3 O2 123.60(12) . . ?
O1 C3 C1 119.13(11) . . ?
O2 C3 C1 117.27(11) . . ?
C7 C4 C6 122.18(12) . . ?
C7 C4 H2 118.8(9) . . ?
C6 C4 H2 119.1(9) . . ?
C2 C5 C1 118.14(11) . . ?
C2 C5 C10 119.55(11) . . ?
C1 C5 C10 122.31(11) . . ?
C4 C6 C1 117.98(11) . . ?
C4 C6 C11 119.60(11) . . ?
C1 C6 C11 122.41(11) . . ?
C4 C7 C2 118.31(11) . . ?
C4 C7 C8 120.75(11) . . ?
C2 C7 C8 120.86(11) . . ?
C7 C8 C9 113.00(11) . . ?
C7 C8 C13 109.66(12) . . ?
C9 C8 C13 110.58(12) . . ?
C7 C8 H3 106.9(10) . . ?
C9 C8 H3 108.1(10) . . ?
C13 C8 H3 108.5(10) . . ?
C8 C9 H5 112.6(10) . . ?
C8 C9 H6 113.5(11) . . ?
H5 C9 H6 104.0(14) . . ?
C8 C9 H8 109.0(9) . . ?
H5 C9 H8 108.4(13) . . ?
H6 C9 H8 109.0(14) . . ?
C5 C10 C16 110.26(11) . . ?
C5 C10 C15 112.05(12) . . ?
C16 C10 C15 111.09(15) . . ?
C5 C10 H4 108.7(9) . . ?
C16 C10 H4 109.2(9) . . ?
C15 C10 H4 105.4(9) . . ?
C12 C11 C6 110.66(11) . . ?
C12 C11 C14 110.70(13) . . ?
C6 C11 C14 111.41(12) . . ?
C12 C11 H7 107.9(10) . . ?
C6 C11 H7 109.9(10) . . ?
C14 C11 H7 106.2(10) . . ?
C11 C12 H9 111.7(11) . . ?
C11 C12 H16 110.3(14) . . ?
H9 C12 H16 108.3(17) . . ?
C11 C12 H1A 110.8(10) . . ?
H9 C12 H1A 107.9(15) . . ?
H16 C12 H1A 107.6(17) . . ?
C8 C13 H11 110.8(11) . . ?
C8 C13 H20 111.8(13) . . ?
H11 C13 H20 109.3(16) . . ?
C8 C13 H2A 109.3(12) . . ?
H11 C13 H2A 106.5(16) . . ?
H20 C13 H2A 109.0(17) . . ?
C11 C14 H13 111.5(13) . . ?
C11 C14 H15 110.6(11) . . ?
H13 C14 H15 108.0(17) . . ?
C11 C14 H17 111.1(11) . . ?
H13 C14 H17 107.0(16) . . ?
H15 C14 H17 108.5(15) . . ?
C10 C15 H10 110.3(11) . . ?
C10 C15 H19 111.7(12) . . ?
H10 C15 H19 109.3(17) . . ?
C10 C15 H3A 111.6(15) . . ?
H10 C15 H3A 108.3(18) . . ?
H19 C15 H3A 105.4(18) . . ?
C10 C16 H12 110.4(12) . . ?
C10 C16 H14 110.8(12) . . ?
H12 C16 H14 107.1(16) . . ?
C10 C16 H18 111.8(14) . . ?
H12 C16 H18 107.5(18) . . ?
H14 C16 H18 109.1(17) . . ?

loop_
_geom_bond_atom_site_label_1
_geom_bond_atom_site_label_2
_geom_bond_distance
_geom_bond_site_symmetry_2
_geom_bond_publ_flag
O1 C3 1.2611(16) . ?
O2 C3 1.2737(16) . ?
O2 H2O 0.875(14) . ?
C1 C6 1.4004(18) . ?
C1 C5 1.4067(18) . ?
C1 C3 1.4991(17) . ?
C2 C7 1.3919(18) . ?
C2 C5 1.3935(18) . ?
C2 H1 0.993(17) . ?
C4 C7 1.3898(18) . ?
C4 C6 1.3969(18) . ?
C4 H2 0.984(16) . ?
C5 C10 1.5214(18) . ?
C6 C11 1.5246(18) . ?
C7 C8 1.5211(17) . ?
C8 C9 1.526(2) . ?
C8 C13 1.530(2) . ?
C8 H3 0.980(17) . ?
C9 H5 1.002(18) . ?
C9 H6 0.98(2) . ?
C9 H8 0.988(17) . ?
C10 C16 1.523(2) . ?
C10 C15 1.528(2) . ?
C10 H4 0.990(16) . ?
C11 C12 1.520(2) . ?
C11 C14 1.532(2) . ?
C11 H7 0.990(17) . ?
C12 H9 1.01(2) . ?
C12 H16 0.99(3) . ?
C12 H1A 0.990(19) . ?
C13 H11 0.98(2) . ?
C13 H20 0.97(2) . ?
C13 H2A 1.03(2) . ?
C14 H13 0.98(2) . ?
C14 H15 1.00(2) . ?
C14 H17 1.06(2) . ?
C15 H10 0.97(2) . ?
C15 H19 1.04(2) . ?
C15 H3A 0.97(3) . ?
C16 H12 0.96(2) . ?
C16 H14 0.97(2) . ?
C16 H18 1.01(3) . ?

loop_
_cod_related_entry_id
_cod_related_entry_database
_cod_related_entry_code
1 ChemSpider 86855
